data_7125600
loop_
_publ_author_name
'Reddy, Damodara N.'
'Thirupathi, Ravula'
'Prabhakaran, Erode N.'

_publ_section_title
;
 Accessing the disallowed conformations of peptides employing
 amide-to-imidate modification.
;
_journal_issue 33
_journal_name_full 'Chemical communications (Cambridge, England)'
_journal_page_first 9417
_journal_page_last 9419
_journal_paper_doi 10.1039/c1cc13515e
_journal_volume 47
_journal_year 2011
_chemical_absolute_configuration rm
_chemical_compound_source synthesized
_chemical_formula_moiety 'C17 H31 N3 O4'
_chemical_formula_sum 'C17 H31 N3 O4'
_chemical_formula_weight 341.45
_chemical_melting_point 442.5(5)
_space_group_IT_number 4
_space_group_name_Hall 'P 2yb'
_space_group_name_H-M_alt 'P 1 21 1'
_symmetry_cell_setting monoclinic
_symmetry_Int_Tables_number 4
_symmetry_space_group_name_Hall 'P 2yb'
_symmetry_space_group_name_H-M 'P 1 21 1'
_atom_sites_solution_hydrogens geom
_atom_sites_solution_primary direct
_atom_sites_solution_secondary difmap
_cell_angle_alpha 90
_cell_angle_beta 94.933(5)
_cell_angle_gamma 90
_cell_formula_units_Z 2
_cell_length_a 6.031(5)
_cell_length_b 8.634(5)
_cell_length_c 18.780(5)
_cell_measurement_reflns_used 3746
_cell_measurement_temperature 293(2)
_cell_measurement_theta_max 25.99
_cell_measurement_theta_min 2.60
_cell_volume 974.3(10)
_computing_cell_refinement Apex2
_computing_data_collection 'Bruker kappa Apex2'
_computing_data_reduction SAINT32
_computing_molecular_graphics 'Ortep-3 (Farrugia, 1997) and CAMERON (Watkin et al., 1993)'
_computing_publication_material 'WinGX (Farrugia, 1999)'
_computing_structure_refinement 'SHELXL97 (Sheldrick, 2008)'
_computing_structure_solution 'SHELXS97 (Sheldrick, 2008)'
_diffrn_ambient_temperature 293(2)
_diffrn_measured_fraction_theta_full 0.993
_diffrn_measured_fraction_theta_max 0.993
_diffrn_measurement_device_type 'Brucker kappa apex2 CCD area detector'
_diffrn_measurement_method '\f and \w scans'
_diffrn_radiation_monochromator graphite
_diffrn_radiation_probe x-ray
_diffrn_radiation_source 'fine-focus sealed tube'
_diffrn_radiation_type MoK\a
_diffrn_radiation_wavelength 0.71073
_diffrn_reflns_av_R_equivalents 0.0219
_diffrn_reflns_av_sigmaI/netI 0.0409
_diffrn_reflns_limit_h_max 7
_diffrn_reflns_limit_h_min -7
_diffrn_reflns_limit_k_max 10
_diffrn_reflns_limit_k_min -10
_diffrn_reflns_limit_l_max 23
_diffrn_reflns_limit_l_min -23
_diffrn_reflns_number 6176
_diffrn_reflns_reduction_process
;
;
_diffrn_reflns_theta_full 25.99
_diffrn_reflns_theta_max 25.99
_diffrn_reflns_theta_min 2.60
_exptl_absorpt_coefficient_mu 0.083
_exptl_absorpt_correction_T_max 0.9836
_exptl_absorpt_correction_T_min 0.9756
_exptl_absorpt_correction_type multi-scan
_exptl_absorpt_process_details 'Apex2 (Bruker)'
_exptl_crystal_colour colorless
_exptl_crystal_density_diffrn 1.164
_exptl_crystal_density_method 'Not Measured'
_exptl_crystal_description ' block'
_exptl_crystal_F_000 372
_exptl_crystal_size_max 0.3
_exptl_crystal_size_mid 0.2
_exptl_crystal_size_min 0.2
_refine_diff_density_max 0.571
_refine_diff_density_min -0.288
_refine_diff_density_rms 0.040
_refine_ls_abs_structure_details 'Flack H D (1983), Acta Cryst. A39, 876-881'
_refine_ls_abs_structure_Flack 2.0(17)
_refine_ls_extinction_method none
_refine_ls_goodness_of_fit_ref 1.066
_refine_ls_hydrogen_treatment constr
_refine_ls_matrix_type full
_refine_ls_number_parameters 223
_refine_ls_number_reflns 3746
_refine_ls_number_restraints 1
_refine_ls_restrained_S_all 1.066
_refine_ls_R_factor_all 0.0730
_refine_ls_R_factor_gt 0.0568
_refine_ls_shift/su_max 0.000
_refine_ls_shift/su_mean 0.000
_refine_ls_structure_factor_coef Fsqd
_refine_ls_weighting_details 'calc w=1/[\s^2^(Fo^2^)+(0.0688P)^2^+0.2547P] where P=(Fo^2^+2Fc^2^)/3'
_refine_ls_weighting_scheme calc
_refine_ls_wR_factor_gt 0.1401
_refine_ls_wR_factor_ref 0.1503
_reflns_number_gt 3005
_reflns_number_total 3746
_reflns_threshold_expression >2sigma(I)
_cod_data_source_file c1cc13515e.txt
_cod_data_source_block damu531_0m
_cod_depositor_comments
;
The following automatic conversions were performed:

data item '_chemical_melting_point' value '442-443' was changed to
'442.5(5)' -- the average value was taken and precision was
estimated.

data item '_symmetry_cell_setting' value 'Monoclinic' was changed to
'monoclinic' in accordance with the
/home/saulius/struct/COD-crude-data/automatic-downloads/DataCite-retrospective/RSC/depositions/lib/dictionaries/cif_core.dic
dictionary named 'cif_core.dic' version 2.4.2 last updated on
2011-04-26.

Automatic conversion script
Id: cif_fix_values 6909 2019-04-08 15:41:33Z antanas 
;
_cod_original_sg_symbol_H-M 'P 21'
_cod_database_code 7125600

loop_
_symmetry_equiv_pos_site_id
_symmetry_equiv_pos_as_xyz
1 x,y,z
2 -x,1/2+y,-z

loop_
_atom_site_label
_atom_site_type_symbol
_atom_site_fract_x
_atom_site_fract_y
_atom_site_fract_z
_atom_site_U_iso_or_equiv
_atom_site_adp_type
_atom_site_occupancy
_atom_site_symmetry_multiplicity
_atom_site_calc_flag
_atom_site_refinement_flags
C1 C 0.3726(5) 0.3824(4) 0.80758(14) 0.0413(6) Uani 1 1 d .
H1 H 0.2553 0.4610 0.8015 0.050 Uiso 1 1 calc R
C2 C 0.3013(6) 0.2511(4) 0.85583(17) 0.0589(9) Uani 1 1 d .
H2A H 0.4278 0.2113 0.8857 0.071 Uiso 1 1 calc R
H2B H 0.1895 0.2867 0.8862 0.071 Uiso 1 1 calc R
C3 C 0.2071(7) 0.1286(4) 0.80430(19) 0.0653(9) Uani 1 1 d .
H3A H 0.2124 0.0271 0.8265 0.078 Uiso 1 1 calc R
H3B H 0.0545 0.1521 0.7871 0.078 Uiso 1 1 calc R
C4 C 0.3587(7) 0.1364(4) 0.74443(19) 0.0599(9) Uani 1 1 d .
H4A H 0.4960 0.0801 0.7565 0.072 Uiso 1 1 calc R
H4B H 0.2864 0.0950 0.7003 0.072 Uiso 1 1 calc R
C5 C 0.4605(4) 0.3900(4) 0.68434(14) 0.0375(6) Uani 1 1 d .
C6 C 0.4945(5) 0.3172(4) 0.61098(15) 0.0456(7) Uani 1 1 d .
C7 C 0.6578(6) 0.1791(4) 0.6182(2) 0.0675(10) Uani 1 1 d .
H7A H 0.5877 0.0931 0.6396 0.101 Uiso 1 1 calc R
H7B H 0.7889 0.2086 0.6478 0.101 Uiso 1 1 calc R
H7C H 0.6984 0.1499 0.5718 0.101 Uiso 1 1 calc R
C8 C 0.5942(8) 0.4401(5) 0.5650(2) 0.0806(12) Uani 1 1 d .
H8A H 0.6239 0.3956 0.5200 0.121 Uiso 1 1 calc R
H8B H 0.7305 0.4777 0.5891 0.121 Uiso 1 1 calc R
H8C H 0.4911 0.5243 0.5571 0.121 Uiso 1 1 calc R
C9 C 0.2710(6) 0.2663(6) 0.57399(19) 0.0801(13) Uani 1 1 d .
H9A H 0.1698 0.3523 0.5713 0.120 Uiso 1 1 calc R
H9B H 0.2107 0.1840 0.6008 0.120 Uiso 1 1 calc R
H9C H 0.2918 0.2305 0.5266 0.120 Uiso 1 1 calc R
C10 C 1.1055(6) 0.7885(5) 0.60076(17) 0.0611(9) Uani 1 1 d .
H10A H 1.0862 0.6859 0.5801 0.073 Uiso 1 1 calc R
H10B H 1.0612 0.8633 0.5637 0.073 Uiso 1 1 calc R
C11 C 0.9564(6) 0.8050(7) 0.6601(2) 0.0831(13) Uani 1 1 d .
H11A H 0.9609 0.9119 0.6761 0.100 Uiso 1 1 calc R
H11B H 0.8049 0.7827 0.6414 0.100 Uiso 1 1 calc R
C12 C 1.0125(6) 0.7062(7) 0.7209(2) 0.0843(14) Uani 1 1 d .
H12A H 1.1615 0.7319 0.7410 0.101 Uiso 1 1 calc R
H12B H 1.0148 0.5997 0.7045 0.101 Uiso 1 1 calc R
C13 C 0.9325(4) 0.7116(4) 0.84633(16) 0.0468(7) Uani 1 1 d .
C14 C 0.7563(4) 0.6839(4) 0.89979(15) 0.0444(7) Uani 1 1 d .
C15 C 0.6708(6) 0.8428(4) 0.9203(2) 0.0692(11) Uani 1 1 d .
H15A H 0.6013 0.8930 0.8786 0.104 Uiso 1 1 calc R
H15B H 0.7931 0.9046 0.9402 0.104 Uiso 1 1 calc R
H15C H 0.5643 0.8306 0.9551 0.104 Uiso 1 1 calc R
C16 C 0.8630(6) 0.6018(5) 0.96594(17) 0.0682(10) Uani 1 1 d .
H16A H 0.7519 0.5817 0.9984 0.102 Uiso 1 1 calc R
H16B H 0.9775 0.6663 0.9889 0.102 Uiso 1 1 calc R
H16C H 0.9269 0.5056 0.9521 0.102 Uiso 1 1 calc R
C17 C 0.5896(5) 0.4559(4) 0.83636(14) 0.0425(6) Uani 1 1 d .
N1 N 0.4003(4) 0.3047(3) 0.73839(11) 0.0426(5) Uani 1 1 d .
N2 N 0.5680(4) 0.5966(3) 0.86659(11) 0.0402(5) Uani 1 1 d .
H2 H 0.4372 0.6364 0.8662 0.048 Uiso 1 1 calc R
N3 N 0.8597(4) 0.7176(4) 0.77766(14) 0.0598(8) Uani 1 1 d .
H3 H 0.7195 0.7284 0.7660 0.072 Uiso 1 1 calc R
O1 O 0.4856(3) 0.5315(2) 0.69293(11) 0.0449(5) Uani 1 1 d .
O2 O 0.7689(4) 0.3918(3) 0.83316(12) 0.0606(6) Uani 1 1 d .
O3 O 1.1275(3) 0.7338(3) 0.86819(13) 0.0634(6) Uani 1 1 d .
O4 O 1.3328(4) 0.8108(3) 0.62329(13) 0.0609(6) Uani 1 1 d .
H4 H 1.3799 0.7355 0.6465 0.091 Uiso 1 1 calc R

loop_
_atom_site_aniso_label
_atom_site_aniso_U_11
_atom_site_aniso_U_22
_atom_site_aniso_U_33
_atom_site_aniso_U_23
_atom_site_aniso_U_13
_atom_site_aniso_U_12
C1 0.0472(15) 0.0432(16) 0.0338(14) 0.0021(13) 0.0059(12) 0.0019(13)
C2 0.069(2) 0.064(2) 0.0454(17) 0.0108(15) 0.0127(15) -0.0047(17)
C3 0.079(2) 0.056(2) 0.063(2) 0.0117(17) 0.0159(18) -0.0147(18)
C4 0.081(2) 0.0382(17) 0.062(2) -0.0021(15) 0.0137(17) -0.0127(16)
C5 0.0360(13) 0.0403(16) 0.0359(14) 0.0002(12) 0.0017(11) -0.0002(12)
C6 0.0460(15) 0.0541(18) 0.0375(14) -0.0060(14) 0.0076(12) 0.0044(14)
C7 0.069(2) 0.066(2) 0.070(2) -0.0067(19) 0.0194(18) 0.0185(18)
C8 0.115(3) 0.079(3) 0.053(2) 0.0008(19) 0.034(2) 0.009(2)
C9 0.061(2) 0.125(4) 0.053(2) -0.032(2) -0.0045(17) 0.007(2)
C10 0.0572(19) 0.078(3) 0.0478(18) 0.0127(18) 0.0027(15) -0.0073(18)
C11 0.051(2) 0.132(4) 0.066(2) 0.016(3) 0.0020(17) -0.006(2)
C12 0.056(2) 0.135(4) 0.063(2) 0.014(3) 0.0118(17) -0.003(2)
C13 0.0358(14) 0.0527(18) 0.0513(17) -0.0083(15) 0.0009(12) 0.0010(13)
C14 0.0357(14) 0.0571(19) 0.0393(15) -0.0121(13) -0.0032(11) 0.0031(13)
C15 0.0516(19) 0.068(3) 0.088(3) -0.039(2) 0.0017(18) 0.0064(17)
C16 0.066(2) 0.093(3) 0.0434(18) -0.0038(19) -0.0077(15) 0.002(2)
C17 0.0485(16) 0.0455(16) 0.0334(14) 0.0021(13) 0.0032(11) 0.0031(14)
N1 0.0569(14) 0.0354(12) 0.0360(12) -0.0025(10) 0.0078(10) -0.0030(11)
N2 0.0348(11) 0.0477(14) 0.0383(12) -0.0074(10) 0.0037(9) 0.0046(10)
N3 0.0369(13) 0.095(2) 0.0475(15) 0.0059(15) 0.0045(11) -0.0126(14)
O1 0.0542(12) 0.0398(12) 0.0415(11) 0.0013(9) 0.0081(9) -0.0005(9)
O2 0.0492(12) 0.0640(14) 0.0680(15) -0.0147(12) 0.0013(10) 0.0153(11)
O3 0.0343(11) 0.0858(17) 0.0692(15) -0.0154(13) -0.0013(10) -0.0025(11)
O4 0.0519(12) 0.0614(14) 0.0706(16) 0.0148(12) 0.0117(10) -0.0065(11)

loop_
_atom_type_symbol
_atom_type_description
_atom_type_scat_dispersion_real
_atom_type_scat_dispersion_imag
_atom_type_scat_source
O O 0.0106 0.0060 'International Tables Vol C Tables 4.2.6.8 and 6.1.1.4'
N N 0.0061 0.0033 'International Tables Vol C Tables 4.2.6.8 and 6.1.1.4'
H H 0.0000 0.0000 'International Tables Vol C Tables 4.2.6.8 and 6.1.1.4'
C C 0.0033 0.0016 'International Tables Vol C Tables 4.2.6.8 and 6.1.1.4'

loop_
_geom_angle_atom_site_label_1
_geom_angle_atom_site_label_2
_geom_angle_atom_site_label_3
_geom_angle
N1 C1 C17 110.1(2)
N1 C1 C2 103.9(2)
C17 C1 C2 112.1(2)
N1 C1 H1 110.2
C17 C1 H1 110.2
C2 C1 H1 110.2
C3 C2 C1 104.4(2)
C3 C2 H2A 110.9
C1 C2 H2A 110.9
C3 C2 H2B 110.9
C1 C2 H2B 110.9
H2A C2 H2B 108.9
C4 C3 C2 103.1(3)
C4 C3 H3A 111.1
C2 C3 H3A 111.1
C4 C3 H3B 111.1
C2 C3 H3B 111.1
H3A C3 H3B 109.1
N1 C4 C3 102.6(3)
N1 C4 H4A 111.2
C3 C4 H4A 111.2
N1 C4 H4B 111.2
C3 C4 H4B 111.2
H4A C4 H4B 109.2
O1 C5 N1 119.0(3)
O1 C5 C6 119.6(3)
N1 C5 C6 121.4(3)
C8 C6 C9 108.6(3)
C8 C6 C5 108.1(3)
C9 C6 C5 110.1(2)
C8 C6 C7 107.9(3)
C9 C6 C7 110.5(3)
C5 C6 C7 111.6(3)
C6 C7 H7A 109.5
C6 C7 H7B 109.5
H7A C7 H7B 109.5
C6 C7 H7C 109.5
H7A C7 H7C 109.5
H7B C7 H7C 109.5
C6 C8 H8A 109.5
C6 C8 H8B 109.5
H8A C8 H8B 109.5
C6 C8 H8C 109.5
H8A C8 H8C 109.5
H8B C8 H8C 109.5
C6 C9 H9A 109.5
C6 C9 H9B 109.5
H9A C9 H9B 109.5
C6 C9 H9C 109.5
H9A C9 H9C 109.5
H9B C9 H9C 109.5
O4 C10 C11 113.2(3)
O4 C10 H10A 108.9
C11 C10 H10A 108.9
O4 C10 H10B 108.9
C11 C10 H10B 108.9
H10A C10 H10B 107.8
C12 C11 C10 114.7(4)
C12 C11 H11A 108.6
C10 C11 H11A 108.6
C12 C11 H11B 108.6
C10 C11 H11B 108.6
H11A C11 H11B 107.6
C11 C12 N3 114.5(4)
C11 C12 H12A 108.6
N3 C12 H12A 108.6
C11 C12 H12B 108.6
N3 C12 H12B 108.6
H12A C12 H12B 107.6
O3 C13 N3 123.1(3)
O3 C13 C14 120.0(3)
N3 C13 C14 116.7(2)
N2 C14 C16 111.5(3)
N2 C14 C15 107.7(2)
C16 C14 C15 109.9(3)
N2 C14 C13 110.9(2)
C16 C14 C13 109.7(3)
C15 C14 C13 106.9(3)
C14 C15 H15A 109.5
C14 C15 H15B 109.5
H15A C15 H15B 109.5
C14 C15 H15C 109.5
H15A C15 H15C 109.5
H15B C15 H15C 109.5
C14 C16 H16A 109.5
C14 C16 H16B 109.5
H16A C16 H16B 109.5
C14 C16 H16C 109.5
H16A C16 H16C 109.5
H16B C16 H16C 109.5
O2 C17 N2 123.1(3)
O2 C17 C1 122.4(3)
N2 C17 C1 114.6(2)
C5 N1 C4 131.4(3)
C5 N1 C1 118.5(2)
C4 N1 C1 110.1(2)
C17 N2 C14 123.0(2)
C17 N2 H2 118.5
C14 N2 H2 118.5
C13 N3 C12 121.7(3)
C13 N3 H3 119.1
C12 N3 H3 119.1
C10 O4 H4 109.5

loop_
_geom_bond_atom_site_label_1
_geom_bond_atom_site_label_2
_geom_bond_distance
C1 N1 1.485(4)
C1 C17 1.512(4)
C1 C2 1.536(4)
C1 H1 0.9800
C2 C3 1.511(5)
C2 H2A 0.9700
C2 H2B 0.9700
C3 C4 1.511(5)
C3 H3A 0.9700
C3 H3B 0.9700
C4 N1 1.481(4)
C4 H4A 0.9700
C4 H4B 0.9700
C5 O1 1.240(4)
C5 N1 1.330(3)
C5 C6 1.544(4)
C6 C8 1.524(5)
C6 C9 1.527(5)
C6 C7 1.545(5)
C7 H7A 0.9600
C7 H7B 0.9600
C7 H7C 0.9600
C8 H8A 0.9600
C8 H8B 0.9600
C8 H8C 0.9600
C9 H9A 0.9600
C9 H9B 0.9600
C9 H9C 0.9600
C10 O4 1.413(4)
C10 C11 1.498(5)
C10 H10A 0.9700
C10 H10B 0.9700
C11 C12 1.442(6)
C11 H11A 0.9700
C11 H11B 0.9700
C12 N3 1.472(4)
C12 H12A 0.9700
C12 H12B 0.9700
C13 O3 1.227(3)
C13 N3 1.327(4)
C13 C14 1.542(4)
C14 N2 1.458(4)
C14 C16 1.524(4)
C14 C15 1.527(5)
C15 H15A 0.9600
C15 H15B 0.9600
C15 H15C 0.9600
C16 H16A 0.9600
C16 H16B 0.9600
C16 H16C 0.9600
C17 O2 1.221(4)
C17 N2 1.352(4)
N2 H2 0.8600
N3 H3 0.8600
O4 H4 0.8200

loop_
_geom_torsion_atom_site_label_1
_geom_torsion_atom_site_label_2
_geom_torsion_atom_site_label_3
_geom_torsion_atom_site_label_4
_geom_torsion
N1 C1 C2 C3 -21.9(3)
C17 C1 C2 C3 -140.8(3)
C1 C2 C3 C4 37.7(4)
C2 C3 C4 N1 -38.5(4)
O1 C5 C6 C8 9.4(4)
N1 C5 C6 C8 -171.9(3)
O1 C5 C6 C9 -109.0(4)
N1 C5 C6 C9 69.6(4)
O1 C5 C6 C7 127.9(3)
N1 C5 C6 C7 -53.4(4)
O4 C10 C11 C12 -55.2(6)
C10 C11 C12 N3 -177.4(4)
O3 C13 C14 N2 -155.2(3)
N3 C13 C14 N2 28.0(4)
O3 C13 C14 C16 -31.6(4)
N3 C13 C14 C16 151.6(3)
O3 C13 C14 C15 87.5(4)
N3 C13 C14 C15 -89.2(3)
N1 C1 C17 O2 -41.0(4)
C2 C1 C17 O2 74.2(3)
N1 C1 C17 N2 139.9(2)
C2 C1 C17 N2 -104.9(3)
O1 C5 N1 C4 -179.8(3)
C6 C5 N1 C4 1.5(5)
O1 C5 N1 C1 -1.9(4)
C6 C5 N1 C1 179.5(2)
C3 C4 N1 C5 -156.5(3)
C3 C4 N1 C1 25.5(4)
C17 C1 N1 C5 -60.4(3)
C2 C1 N1 C5 179.3(3)
C17 C1 N1 C4 118.0(3)
C2 C1 N1 C4 -2.3(3)
O2 C17 N2 C14 -1.5(4)
C1 C17 N2 C14 177.7(2)
C16 C14 N2 C17 -65.4(3)
C15 C14 N2 C17 173.9(3)
C13 C14 N2 C17 57.2(3)
O3 C13 N3 C12 18.1(6)
C14 C13 N3 C12 -165.2(3)
C11 C12 N3 C13 -142.0(4)
